data_1512557
loop_
_publ_author_name
'Rothkirch, Andr\'e'
'Gatta, G. Diego'
'Meyer, Mathias'
'Merkel, S\'ebastien'
'Merlini, Marco'
'Liermann, Hanns-Peter'

_publ_section_title
;
 Single-crystal diffraction at the Extreme Conditions beamline P02.2:
 procedure for collecting and analyzing high-pressure single-crystal data
;
_journal_coeditor_code FV5010
_journal_issue 5
_journal_name_full 'Journal of Synchrotron Radiation'
_journal_page_first 711
_journal_page_last 720
_journal_paper_doi 10.1107/S0909049513018621
_journal_volume 20
_journal_year 2013
_chemical_formula_sum 'Al2.5 B0.5 O4.5'
_chemical_formula_weight 144.9
_chemical_name_systematic ' ?'
_space_group_IT_number 36
_symmetry_cell_setting orthorhombic
_symmetry_space_group_name_Hall 'C 2c -2'
_symmetry_space_group_name_H-M 'C m c 21'
_cell_angle_alpha 90
_cell_angle_beta 90
_cell_angle_gamma 90
_cell_formula_units_Z 8
_cell_length_a 5.5494(15)
_cell_length_b 14.350(6)
_cell_length_c 7.481(2)
_cell_measurement_temperature 293
_cell_volume 595.7(3)
_diffrn_ambient_temperature 293
_diffrn_measured_fraction_theta_full 0.54
_diffrn_measured_fraction_theta_max 0.41
_diffrn_radiation_type X-ray
_diffrn_radiation_wavelength 0.28988
_diffrn_reflns_av_R_equivalents 0.051
_diffrn_reflns_av_sigmaI/netI 0.1179
_diffrn_reflns_limit_h_max 7
_diffrn_reflns_limit_h_min -7
_diffrn_reflns_limit_k_max 12
_diffrn_reflns_limit_k_min -16
_diffrn_reflns_limit_l_max 9
_diffrn_reflns_limit_l_min -8
_diffrn_reflns_number 449
_diffrn_reflns_theta_full 9.84
_diffrn_reflns_theta_max 12.22
_diffrn_reflns_theta_min 1.6
_exptl_crystal_density_diffrn 3.2291
_exptl_crystal_F_000 568
_refine_diff_density_max 0.86
_refine_diff_density_min -0.78
_refine_ls_extinction_method none
_refine_ls_goodness_of_fit_ref 1.26
_refine_ls_number_constraints 0
_refine_ls_number_parameters 30
_refine_ls_number_reflns 341
_refine_ls_number_restraints 3
_refine_ls_R_factor_all 0.0891
_refine_ls_R_factor_gt 0.0581
_refine_ls_shift/su_max 0.0464
_refine_ls_shift/su_mean 0.0133
_refine_ls_structure_factor_coef F
_refine_ls_weighting_details w=1/(\s^2^(F)+0.0001F^2^)
_refine_ls_weighting_scheme sigma
_refine_ls_wR_factor_gt 0.0633
_refine_ls_wR_factor_ref 0.0806
_reflns_number_gt 223
_reflns_number_total 341
_reflns_threshold_expression I>3\s(I)
_cod_data_source_file fv5010.cif
_cod_data_source_block I
_cod_database_code 1512557

loop_
_symmetry_equiv_pos_site_id
_symmetry_equiv_pos_as_xyz
1 x,y,z
2 -x,-y,z+1/2
3 x,-y,z+1/2
4 -x,y,z
5 x+1/2,y+1/2,z
6 -x+1/2,-y+1/2,z+1/2
7 x+1/2,-y+1/2,z+1/2
8 -x+1/2,y+1/2,z

loop_
_atom_site_type_symbol
_atom_site_label
_atom_site_fract_x
_atom_site_fract_y
_atom_site_fract_z
_atom_site_U_iso_or_equiv
_atom_site_adp_type
_atom_site_calc_flag
_atom_site_occupancy
_atom_site_symmetry_multiplicity
Al Al1 0.2510(6) 0.1172(4) 0.33664 0.0111(6) Uiso d 1 8
Al Al2 0 0.2560(5) 0.5196(11) 0.0111(6) Uiso d 1 4
Al Al3 0 0.4454(5) 0.5296(13) 0.0111(6) Uiso d 1 4
Al Al4 0 0.3018(6) 0.1671(12) 0.0111(6) Uiso d 1 4
B B1 0 0.0167(19) 0.060(2) 0.012(5) Uiso d 1 4
O O1 0 0.3241(14) 0.710(2) 0.0161(11) Uiso d 1 4
O O2 0.2528(15) 0.1877(9) 0.5402(17) 0.0161(11) Uiso d 1 8
O O3 0 0.4528(12) 0.909(2) 0.0161(11) Uiso d 1 4
O O4 0 0.0424(12) 0.417(2) 0.0161(11) Uiso d 1 4
O O5 0 0.3544(15) 0.369(2) 0.0161(11) Uiso d 1 4
O O6 0 0.1925(15) 0.262(2) 0.0161(11) Uiso d 1 4
O O7 0.2141(14) 0.0472(9) 0.1317(18) 0.0161(11) Uiso d 1 8

loop_
_atom_type_symbol
_atom_type_scat_Cromer_Mann_a1
_atom_type_scat_Cromer_Mann_a2
_atom_type_scat_Cromer_Mann_a3
_atom_type_scat_Cromer_Mann_a4
_atom_type_scat_Cromer_Mann_b1
_atom_type_scat_Cromer_Mann_b2
_atom_type_scat_Cromer_Mann_b3
_atom_type_scat_Cromer_Mann_b4
_atom_type_scat_Cromer_Mann_c
_atom_type_scat_dispersion_real
_atom_type_scat_dispersion_imag
_atom_type_scat_source
Al 6.4202 1.9002 1.5936 1.9646 3.0387 0.7426 31.547199 85.0886 1.1151 0.0052 0.0077 'International Tables Vol C tables 4.2.6.8 and 6.1.1.4'
B 2.0545 1.3326 1.0979 0.7068 23.2185 1.021 60.3498 0.1403 -0.1932 -0.0008 0.0001 'International Tables Vol C tables 4.2.6.8 and 6.1.1.4'
O 3.0485 2.2868 1.5463 0.867 13.2771 5.7011 0.3239 32.908901 0.2508 -0.0009 0.0008 'International Tables Vol C tables 4.2.6.8 and 6.1.1.4'

loop_
_geom_bond_atom_site_label_1
_geom_bond_atom_site_label_2
_geom_bond_site_symmetry_2
_geom_bond_distance
Al1 Al1 4_555 2.785(5)
Al1 Al1 4_655 2.764(5)
Al1 Al2 . 2.789(8)
Al1 Al2 6_554 3.294(8)
Al1 Al3 5_545 3.174(9)
Al1 Al3 6_554 2.827(8)
Al1 Al4 . 3.251(9)
Al1 Al4 6_555 3.061(9)
Al1 O1 6_554 1.874(13)
Al1 O2 . 1.828(14)
Al1 O3 6_554 1.792(12)
Al1 O4 . 1.858(12)
Al1 O6 . 1.848(14)
Al1 O7 . 1.844(14)
Al2 Al3 . 2.719(11)
Al2 Al4 . 2.718(12)
Al2 Al4 6_455 3.099(6)
Al2 Al4 6_555 3.099(6)
Al2 O1 . 1.73(2)
Al2 O2 . 1.718(11)
Al2 O2 4_555 1.718(11)
Al2 O5 . 1.81(2)
Al3 Al4 . 3.405(13)
Al3 O3 2_564 1.72(2)
Al3 O5 . 1.77(2)
Al3 O7 6_555 1.764(10)
Al3 O7 7_455 1.764(10)
Al4 O2 6_554 1.675(11)
Al4 O2 7_454 1.675(11)
Al4 O5 . 1.689(19)
Al4 O6 . 1.72(2)
B1 O4 2_554 1.36(3)
B1 O7 . 1.376(15)
B1 O7 4_555 1.376(15)
